data_4129352
loop_
_publ_author_name
'Pappas, Iraklis'
'Chirik, Paul J.'

_publ_section_title
;
 Ammonia synthesis by hydrogenolysis of titanium-nitrogen bonds using
 proton coupled electron transfer.
;
_journal_issue 10
_journal_name_full 'Journal of the American Chemical Society'
_journal_page_first 3498
_journal_page_last 3501
_journal_paper_doi 10.1021/jacs.5b01047
_journal_volume 137
_journal_year 2015
_chemical_formula_sum 'C24 H42 Cl N Si2 Ti'
_chemical_formula_weight 484.11
_space_group_crystal_system triclinic
_space_group_IT_number 2
_space_group_name_Hall '-P 1'
_space_group_name_H-M_alt 'P -1'
_atom_sites_solution_hydrogens geom
_audit_creation_method SHELXL-2014
_cell_angle_alpha 84.7470(10)
_cell_angle_beta 84.9590(10)
_cell_angle_gamma 82.0550(10)
_cell_formula_units_Z 4
_cell_length_a 8.8819(4)
_cell_length_b 16.3974(8)
_cell_length_c 18.2158(9)
_cell_measurement_reflns_used 9877
_cell_measurement_temperature 100(2)
_cell_measurement_theta_max 27.55
_cell_measurement_theta_min 2.49
_cell_volume 2608.8(2)
_computing_cell_refinement 'Bruker SAINT'
_computing_data_collection 'Bruker APEX2'
_computing_data_reduction 'Bruker SAINT'
_computing_molecular_graphics 'ORTEP 3 (Farraguia, 1997)'
_computing_structure_refinement 'SHELXL-97 (Sheldrick, 2008)'
_computing_structure_solution 'SIR 92 (Giacavazzo, 1993)'
_diffrn_ambient_temperature 100(2)
_diffrn_measured_fraction_theta_full 0.999
_diffrn_measured_fraction_theta_max 0.992
_diffrn_measurement_device_type 'BRUKER APEX2 CCD'
_diffrn_measurement_method 'Phi and Omega Scans'
_diffrn_radiation_monochromator graphite
_diffrn_radiation_source 'fine-focus sealed tube'
_diffrn_radiation_type MoK\a
_diffrn_radiation_wavelength 0.71073
_diffrn_reflns_av_unetI/netI 0.0409
_diffrn_reflns_Laue_measured_fraction_full 0.999
_diffrn_reflns_Laue_measured_fraction_max 0.992
_diffrn_reflns_limit_h_max 11
_diffrn_reflns_limit_h_min -11
_diffrn_reflns_limit_k_max 21
_diffrn_reflns_limit_k_min -21
_diffrn_reflns_limit_l_max 23
_diffrn_reflns_limit_l_min 0
_diffrn_reflns_number 11926
_diffrn_reflns_point_group_measured_fraction_full 0.999
_diffrn_reflns_point_group_measured_fraction_max 0.992
_diffrn_reflns_theta_full 25.242
_diffrn_reflns_theta_max 27.577
_diffrn_reflns_theta_min 1.126
_exptl_absorpt_coefficient_mu 0.534
_exptl_absorpt_correction_T_max 0.745553
_exptl_absorpt_correction_T_min 0.637957
_exptl_absorpt_correction_type multi-scan
_exptl_absorpt_process_details 'SADABS V2008/1 (Bruker AXS)'
_exptl_crystal_colour orange
_exptl_crystal_density_diffrn 1.233
_exptl_crystal_description Columnar
_exptl_crystal_F_000 1040
_exptl_crystal_size_max 0.156
_exptl_crystal_size_mid 0.126
_exptl_crystal_size_min 0.119
_refine_diff_density_max 1.904
_refine_diff_density_min -0.748
_refine_diff_density_rms 0.103
_refine_ls_extinction_method none
_refine_ls_goodness_of_fit_ref 0.852
_refine_ls_hydrogen_treatment constr
_refine_ls_matrix_type full
_refine_ls_number_parameters 566
_refine_ls_number_reflns 11926
_refine_ls_number_restraints 72
_refine_ls_restrained_S_all 0.880
_refine_ls_R_factor_all 0.0566
_refine_ls_R_factor_gt 0.0493
_refine_ls_shift/su_max 0.010
_refine_ls_shift/su_mean 0.000
_refine_ls_structure_factor_coef Fsqd
_refine_ls_weighting_details 'w=1/[\s^2^(Fo^2^)+(0.0910P)^2^+6.7218P] where P=(Fo^2^+2Fc^2^)/3'
_refine_ls_weighting_scheme calc
_refine_ls_wR_factor_gt 0.1289
_refine_ls_wR_factor_ref 0.1413
_reflns_Friedel_coverage 0.000
_reflns_number_gt 10849
_reflns_number_total 11926
_reflns_threshold_expression 'I > 2\s(I)'
_cod_data_source_file ja5b01047_si_001.cif
_cod_data_source_block ip60
_cod_database_code 4129352
_shelx_space_group_comment
;
The symmetry employed for this shelxl refinement is uniquely defined
by the following loop, which should always be used as a source of
symmetry information in preference to the above space-group names.
They are only intended as comments.
;
_shelx_estimated_absorpt_t_min 0.921
_shelx_estimated_absorpt_t_max 0.939
_shelxl_version_number 2014-3

loop_
_space_group_symop_operation_xyz
'x, y, z'
'-x, -y, -z'

loop_
_atom_site_label
_atom_site_type_symbol
_atom_site_fract_x
_atom_site_fract_y
_atom_site_fract_z
_atom_site_U_iso_or_equiv
_atom_site_adp_type
_atom_site_occupancy
_atom_site_site_symmetry_order
_atom_site_calc_flag
_atom_site_refinement_flags_posn
_atom_site_refinement_flags_adp
_atom_site_refinement_flags_occupancy
_atom_site_disorder_assembly
_atom_site_disorder_group
Ti2 Ti 0.64267(6) 0.16864(3) 0.83255(3) 0.01170(12) Uani 1 1 d D U . . .
Ti1 Ti 0.09844(7) 0.64913(4) 0.65586(3) 0.01607(13) Uani 1 1 d D U . . .
Si3 Si 0.44001(10) 0.36181(5) 0.91365(5) 0.01787(19) Uani 1 1 d . . . . .
Si1 Si -0.08768(10) 0.85320(5) 0.57908(5) 0.01470(17) Uani 1 1 d . . . . .
Si4 Si 0.48527(10) 0.10214(6) 0.66262(5) 0.01659(18) Uani 1 1 d . . . . .
Si2 Si 0.12171(13) 0.68840(6) 0.85837(6) 0.0259(2) Uani 1 1 d . . . . .
C36 C 0.3628(4) 0.0191(2) 0.6889(2) 0.0278(8) Uani 1 1 d . . . . .
H36A H 0.4241 -0.0350 0.6843 0.042 Uiso 1 1 calc R U . . .
H36B H 0.2796 0.0253 0.6561 0.042 Uiso 1 1 calc R U . . .
H36C H 0.3204 0.0232 0.7401 0.042 Uiso 1 1 calc R U . . .
C35 C 0.3660(4) 0.2060(2) 0.6597(2) 0.0241(7) Uani 1 1 d . . . . .
H35A H 0.2845 0.2067 0.6266 0.036 Uiso 1 1 calc R U . . .
H35B H 0.4300 0.2488 0.6415 0.036 Uiso 1 1 calc R U . . .
H35C H 0.3210 0.2167 0.7095 0.036 Uiso 1 1 calc R U . . .
C18 C 0.2933(4) 0.8159(2) 0.6215(2) 0.0198(7) Uani 1 1 d . . . . .
H18A H 0.2872 0.8680 0.5903 0.030 Uiso 1 1 calc R U . . .
H18B H 0.4004 0.7946 0.6278 0.030 Uiso 1 1 calc R U . . .
H18C H 0.2396 0.8253 0.6699 0.030 Uiso 1 1 calc R U . . .
C22 C -0.2772(4) 0.8216(3) 0.6120(2) 0.0295(8) Uani 1 1 d . . . . .
H22A H -0.3129 0.7914 0.5744 0.044 Uiso 1 1 calc R U . . .
H22B H -0.3502 0.8709 0.6209 0.044 Uiso 1 1 calc R U . . .
H22C H -0.2681 0.7860 0.6580 0.044 Uiso 1 1 calc R U . . .
C39 C 0.8195(4) 0.1835(2) 0.92611(18) 0.0161(6) Uani 1 1 d . . . . .
C7 C 0.4267(5) 0.4869(3) 0.6503(2) 0.0371(10) Uani 1 1 d . . . . .
H7A H 0.3966 0.4806 0.6009 0.056 Uiso 1 1 calc R U . . .
H7B H 0.4519 0.4322 0.6761 0.056 Uiso 1 1 calc R U . . .
H7C H 0.5161 0.5165 0.6459 0.056 Uiso 1 1 calc R U . . .
C40 C 0.7035(4) 0.13916(19) 0.96269(17) 0.0168(6) Uani 1 1 d . . . . .
C48 C 0.5080(5) 0.4507(2) 0.8557(2) 0.0282(8) Uani 1 1 d . . . . .
H48A H 0.5905 0.4699 0.8791 0.042 Uiso 1 1 calc R U . . .
H48B H 0.4236 0.4957 0.8509 0.042 Uiso 1 1 calc R U . . .
H48C H 0.5458 0.4334 0.8066 0.042 Uiso 1 1 calc R U . . .
C38 C 0.7494(4) 0.26210(19) 0.89931(17) 0.0143(6) Uani 1 1 d . . . . .
C17 C 0.0518(4) 0.69409(19) 0.52594(17) 0.0132(6) Uani 1 1 d . . . . .
C12 C -0.0820(6) 0.7388(3) 0.8676(3) 0.0511(13) Uani 1 1 d . . . . .
H12A H -0.1503 0.6962 0.8743 0.077 Uiso 1 1 calc R U . . .
H12B H -0.1045 0.7748 0.8229 0.077 Uiso 1 1 calc R U . . .
H12C H -0.0973 0.7718 0.9106 0.077 Uiso 1 1 calc R U . . .
C27 C 0.8789(4) 0.1257(2) 0.7580(2) 0.0219(7) Uani 1 1 d . . . . .
C10 C 0.1509(8) 0.6219(4) 0.9457(3) 0.0581(16) Uani 1 1 d . . . . .
H10A H 0.1163 0.6544 0.9880 0.087 Uiso 1 1 calc R U . . .
H10B H 0.2594 0.6011 0.9478 0.087 Uiso 1 1 calc R U . . .
H10C H 0.0923 0.5753 0.9472 0.087 Uiso 1 1 calc R U . . .
C14 C 0.2202(4) 0.75368(19) 0.58521(17) 0.0142(6) Uani 1 1 d . . . . .
C37 C 0.5901(4) 0.26933(19) 0.92322(17) 0.0135(6) Uani 1 1 d . . . . .
C29 C 0.7000(4) 0.0359(2) 0.77983(18) 0.0168(6) Uani 1 1 d . . . . .
C13 C 0.0663(4) 0.76368(18) 0.56460(17) 0.0138(6) Uani 1 1 d . . . . .
C15 C 0.2986(4) 0.6798(2) 0.55780(18) 0.0158(6) Uani 1 1 d . . . . .
C21 C -0.0796(4) 0.6815(2) 0.48365(19) 0.0189(6) Uani 1 1 d . . . . .
H21A H -0.0583 0.6985 0.4312 0.028 Uiso 1 1 calc R U . . .
H21B H -0.1725 0.7147 0.5029 0.028 Uiso 1 1 calc R U . . .
H21C H -0.0938 0.6229 0.4892 0.028 Uiso 1 1 calc R U . . .
C42 C 0.8324(4) 0.3285(2) 0.8589(2) 0.0210(7) Uani 1 1 d . . . . .
H42A H 0.9396 0.3065 0.8482 0.031 Uiso 1 1 calc R U . . .
H42B H 0.8259 0.3750 0.8897 0.031 Uiso 1 1 calc R U . . .
H42C H 0.7858 0.3474 0.8125 0.031 Uiso 1 1 calc R U . . .
C4 C 0.1554(5) 0.5075(2) 0.7127(2) 0.0242(7) Uani 1 1 d . . . . .
C41 C 0.5657(4) 0.19314(19) 0.96338(17) 0.0147(6) Uani 1 1 d . . . . .
C28 C 0.8415(4) 0.0533(2) 0.80060(19) 0.0227(7) Uani 1 1 d . . . . .
C16 C 0.1915(4) 0.6407(2) 0.52441(18) 0.0174(6) Uani 1 1 d . . . . .
C5 C 0.0754(4) 0.5566(2) 0.76776(19) 0.0198(7) Uani 1 1 d . . . . .
C23 C -0.0427(4) 0.9258(2) 0.6445(2) 0.0218(7) Uani 1 1 d . . . . .
H23A H -0.1281 0.9701 0.6499 0.033 Uiso 1 1 calc R U . . .
H23B H 0.0495 0.9497 0.6252 0.033 Uiso 1 1 calc R U . . .
H23C H -0.0258 0.8959 0.6928 0.033 Uiso 1 1 calc R U . . .
C19 C 0.4689(4) 0.6593(2) 0.5482(2) 0.0228(7) Uani 1 1 d . . . . .
H19A H 0.5098 0.6971 0.5091 0.034 Uiso 1 1 calc R U . . .
H19B H 0.4952 0.6023 0.5346 0.034 Uiso 1 1 calc R U . . .
H19C H 0.5128 0.6651 0.5946 0.034 Uiso 1 1 calc R U . . .
C30 C 0.7728(5) 0.2198(3) 0.6502(2) 0.0314(9) Uani 1 1 d . . . . .
H30A H 0.8164 0.2645 0.6695 0.047 Uiso 1 1 calc R U . . .
H30B H 0.6703 0.2405 0.6351 0.047 Uiso 1 1 calc R U . . .
H30C H 0.8376 0.2000 0.6074 0.047 Uiso 1 1 calc R U . . .
C2 C 0.3058(4) 0.6039(2) 0.73438(18) 0.0187(6) Uani 1 1 d . . . . .
C1 C 0.1673(4) 0.61696(19) 0.78153(18) 0.0149(6) Uani 1 1 d . . . . .
C3 C 0.2966(4) 0.5352(2) 0.69352(19) 0.0235(7) Uani 1 1 d . . . . .
C11 C 0.2410(7) 0.7730(3) 0.8530(3) 0.0514(13) Uani 1 1 d . . . . .
H11A H 0.3477 0.7497 0.8580 0.077 Uiso 1 1 calc R U . . .
H11B H 0.2064 0.8089 0.8931 0.077 Uiso 1 1 calc R U . . .
H11C H 0.2321 0.8054 0.8053 0.077 Uiso 1 1 calc R U . . .
C45 C 0.4237(4) 0.1751(2) 1.0086(2) 0.0224(7) Uani 1 1 d . . . . .
H45A H 0.4298 0.1879 1.0597 0.034 Uiso 1 1 calc R U . . .
H45B H 0.4129 0.1165 1.0078 0.034 Uiso 1 1 calc R U . . .
H45C H 0.3353 0.2090 0.9879 0.034 Uiso 1 1 calc R U . . .
C9 C -0.0746(5) 0.5426(3) 0.8068(2) 0.0321(9) Uani 1 1 d . . . . .
H9A H -0.1209 0.5037 0.7809 0.048 Uiso 1 1 calc R U . . .
H9B H -0.1421 0.5951 0.8076 0.048 Uiso 1 1 calc R U . . .
H9C H -0.0594 0.5196 0.8576 0.048 Uiso 1 1 calc R U . . .
C44 C 0.7236(5) 0.0561(2) 1.0059(2) 0.0250(8) Uani 1 1 d . . . . .
H44A H 0.6790 0.0615 1.0567 0.037 Uiso 1 1 calc R U . . .
H44B H 0.8325 0.0356 1.0067 0.037 Uiso 1 1 calc R U . . .
H44C H 0.6724 0.0172 0.9825 0.037 Uiso 1 1 calc R U . . .
C33 C 0.6319(5) -0.0407(2) 0.8074(2) 0.0275(8) Uani 1 1 d . . . . .
H33A H 0.6589 -0.0824 0.7715 0.041 Uiso 1 1 calc R U . . .
H33B H 0.5207 -0.0277 0.8139 0.041 Uiso 1 1 calc R U . . .
H33C H 0.6715 -0.0623 0.8549 0.041 Uiso 1 1 calc R U . . .
C26 C 0.7637(4) 0.1507(2) 0.70868(18) 0.0174(6) Uani 1 1 d . . . . .
C47 C 0.3911(5) 0.3953(2) 1.0093(2) 0.0324(9) Uani 1 1 d . . . . .
H47A H 0.4817 0.4114 1.0283 0.049 Uiso 1 1 calc R U . . .
H47B H 0.3556 0.3496 1.0417 0.049 Uiso 1 1 calc R U . . .
H47C H 0.3104 0.4425 1.0082 0.049 Uiso 1 1 calc R U . . .
C25 C 0.6487(4) 0.09752(19) 0.72215(17) 0.0142(6) Uani 1 1 d . . . . .
C32 C 0.9487(5) -0.0066(3) 0.8449(2) 0.0381(11) Uani 1 1 d . . . . .
H32A H 0.8991 -0.0195 0.8940 0.057 Uiso 1 1 calc R U . . .
H32B H 1.0412 0.0181 0.8500 0.057 Uiso 1 1 calc R U . . .
H32C H 0.9757 -0.0574 0.8196 0.057 Uiso 1 1 calc R U . . .
C24 C -0.1027(4) 0.9088(2) 0.4848(2) 0.0234(7) Uani 1 1 d . . . . .
H24A H -0.1786 0.9581 0.4878 0.035 Uiso 1 1 calc R U . . .
H24B H -0.1340 0.8722 0.4511 0.035 Uiso 1 1 calc R U . . .
H24C H -0.0035 0.9253 0.4664 0.035 Uiso 1 1 calc R U . . .
C6 C 0.4466(4) 0.6439(3) 0.7407(2) 0.0267(8) Uani 1 1 d . . . . .
H6A H 0.5289 0.6211 0.7060 0.040 Uiso 1 1 calc R U . . .
H6B H 0.4783 0.6330 0.7913 0.040 Uiso 1 1 calc R U . . .
H6C H 0.4241 0.7037 0.7290 0.040 Uiso 1 1 calc R U . . .
C8 C 0.1060(6) 0.4317(3) 0.6861(3) 0.0408(11) Uani 1 1 d . . . . .
H8A H 0.1522 0.3824 0.7146 0.061 Uiso 1 1 calc R U . . .
H8B H 0.1390 0.4284 0.6336 0.061 Uiso 1 1 calc R U . . .
H8C H -0.0053 0.4351 0.6929 0.061 Uiso 1 1 calc R U . . .
C20 C 0.2228(5) 0.5642(2) 0.4843(2) 0.0264(8) Uani 1 1 d . . . . .
H20A H 0.3229 0.5348 0.4956 0.040 Uiso 1 1 calc R U . . .
H20B H 0.2221 0.5789 0.4310 0.040 Uiso 1 1 calc R U . . .
H20C H 0.1441 0.5285 0.5000 0.040 Uiso 1 1 calc R U . . .
C31 C 1.0285(4) 0.1604(3) 0.7493(2) 0.0358(10) Uani 1 1 d . . . . .
H31A H 1.0802 0.1489 0.7008 0.054 Uiso 1 1 calc R U . . .
H31B H 1.0929 0.1345 0.7883 0.054 Uiso 1 1 calc R U . . .
H31C H 1.0098 0.2202 0.7531 0.054 Uiso 1 1 calc R U . . .
C46 C 0.2625(5) 0.3385(3) 0.8764(3) 0.0359(10) Uani 1 1 d . . . . .
H46A H 0.1877 0.3884 0.8743 0.054 Uiso 1 1 calc R U . . .
H46B H 0.2199 0.2948 0.9087 0.054 Uiso 1 1 calc R U . . .
H46C H 0.2868 0.3200 0.8265 0.054 Uiso 1 1 calc R U . . .
C43 C 0.9879(4) 0.1596(2) 0.9338(2) 0.0249(7) Uani 1 1 d . . . . .
H43A H 1.0457 0.1883 0.8935 0.037 Uiso 1 1 calc R U . . .
H43B H 1.0138 0.0998 0.9316 0.037 Uiso 1 1 calc R U . . .
H43C H 1.0137 0.1753 0.9813 0.037 Uiso 1 1 calc R U . . .
C34 C 0.5704(5) 0.0861(3) 0.5661(2) 0.0348(9) Uani 1 1 d . . . . .
H34A H 0.6225 0.0295 0.5643 0.052 Uiso 1 1 calc R U . . .
H34B H 0.6439 0.1252 0.5517 0.052 Uiso 1 1 calc R U . . .
H34C H 0.4894 0.0952 0.5319 0.052 Uiso 1 1 calc R U . . .
Cl1A Cl -0.12857(11) 0.59546(7) 0.63689(6) 0.0303(3) Uani 0.904(4) 1 d D U P A 1
Cl2A Cl 0.40132(10) 0.11982(5) 0.85511(5) 0.01483(19) Uani 0.862(2) 1 d D U P B 1
N2A N 0.5736(4) 0.26660(19) 0.77935(18) 0.0132(4) Uani 0.862(2) 1 d D U P B 1
N1A N 0.0055(3) 0.73894(17) 0.70633(16) 0.0132(4) Uani 0.904(4) 1 d D U P A 1
Cl2B Cl 0.5660(6) 0.2910(3) 0.7582(3) 0.01483(19) Uani 0.138(2) 1 d D U P B 2
Cl1B Cl -0.0573(12) 0.7483(6) 0.7248(6) 0.039(3) Uani 0.096(4) 1 d D U P A 2
N2B N 0.4412(9) 0.1467(12) 0.8350(11) 0.0132(4) Uani 0.138(2) 1 d D U P B 2
N1B N -0.1031(12) 0.6281(18) 0.6564(17) 0.0132(4) Uani 0.096(4) 1 d D U P A 2

loop_
_atom_site_aniso_label
_atom_site_aniso_U_11
_atom_site_aniso_U_22
_atom_site_aniso_U_33
_atom_site_aniso_U_23
_atom_site_aniso_U_13
_atom_site_aniso_U_12
Ti2 0.01146(14) 0.01200(14) 0.01167(14) -0.00117(9) -0.00103(9) -0.00137(9)
Ti1 0.0164(2) 0.0174(2) 0.0138(2) 0.0001(2) -0.0005(2) -0.00123(19)
Si3 0.0171(4) 0.0150(4) 0.0216(5) -0.0027(3) -0.0031(3) -0.0004(3)
Si1 0.0127(4) 0.0154(4) 0.0163(4) -0.0045(3) -0.0004(3) -0.0013(3)
Si4 0.0130(4) 0.0231(4) 0.0137(4) -0.0038(3) -0.0019(3) -0.0002(3)
Si2 0.0353(6) 0.0223(5) 0.0202(5) -0.0087(4) 0.0004(4) -0.0005(4)
C36 0.0216(17) 0.0281(18) 0.037(2) -0.0135(16) -0.0020(15) -0.0086(14)
C35 0.0141(15) 0.0317(18) 0.0247(18) 0.0033(15) -0.0050(13) 0.0020(13)
C18 0.0171(15) 0.0209(16) 0.0228(17) -0.0051(13) -0.0043(13) -0.0034(13)
C22 0.0188(17) 0.0288(19) 0.040(2) -0.0055(16) 0.0077(16) -0.0056(14)
C39 0.0142(15) 0.0200(15) 0.0151(15) -0.0042(12) -0.0052(11) -0.0011(12)
C7 0.051(3) 0.034(2) 0.0192(19) -0.0062(16) -0.0024(18) 0.0220(19)
C40 0.0243(17) 0.0145(14) 0.0123(14) -0.0010(11) -0.0031(12) -0.0040(12)
C48 0.034(2) 0.0193(16) 0.031(2) 0.0042(14) -0.0068(16) -0.0027(15)
C38 0.0138(14) 0.0174(14) 0.0128(14) 0.0001(11) -0.0030(11) -0.0063(12)
C17 0.0158(15) 0.0142(14) 0.0104(13) -0.0022(11) -0.0031(11) -0.0022(11)
C12 0.054(3) 0.052(3) 0.040(3) -0.013(2) 0.008(2) 0.018(2)
C27 0.0084(14) 0.037(2) 0.0208(16) -0.0109(14) -0.0014(12) 0.0005(13)
C10 0.098(5) 0.053(3) 0.020(2) -0.012(2) -0.009(2) 0.011(3)
C14 0.0140(14) 0.0139(14) 0.0146(14) -0.0012(11) -0.0011(11) -0.0015(11)
C37 0.0155(14) 0.0130(13) 0.0128(14) -0.0019(11) -0.0022(11) -0.0030(11)
C29 0.0205(16) 0.0159(14) 0.0120(14) -0.0040(11) 0.0004(12) 0.0056(12)
C13 0.0156(14) 0.0120(13) 0.0144(14) -0.0029(11) -0.0007(11) -0.0029(11)
C15 0.0142(15) 0.0178(15) 0.0145(14) -0.0004(12) 0.0013(11) -0.0009(12)
C21 0.0191(16) 0.0218(16) 0.0182(16) -0.0061(13) -0.0045(12) -0.0064(13)
C42 0.0192(16) 0.0241(16) 0.0207(16) 0.0041(13) -0.0010(13) -0.0109(13)
C4 0.040(2) 0.0167(15) 0.0168(16) -0.0020(13) -0.0089(15) -0.0012(14)
C41 0.0169(15) 0.0153(14) 0.0129(14) -0.0031(11) 0.0006(11) -0.0059(12)
C28 0.0231(17) 0.0285(18) 0.0143(15) -0.0086(13) -0.0047(13) 0.0112(14)
C16 0.0221(16) 0.0143(14) 0.0153(15) -0.0038(12) 0.0013(12) -0.0007(12)
C5 0.0281(18) 0.0168(15) 0.0149(15) 0.0036(12) -0.0046(13) -0.0055(13)
C23 0.0235(17) 0.0203(16) 0.0226(17) -0.0099(13) 0.0000(13) -0.0015(13)
C19 0.0152(16) 0.0254(17) 0.0263(18) -0.0024(14) 0.0002(13) 0.0012(13)
C30 0.0237(18) 0.039(2) 0.031(2) 0.0069(17) 0.0030(15) -0.0101(16)
C2 0.0200(16) 0.0207(16) 0.0147(15) 0.0008(12) -0.0022(12) -0.0019(13)
C1 0.0141(14) 0.0154(14) 0.0153(15) -0.0021(11) -0.0011(11) -0.0016(11)
C3 0.0319(19) 0.0213(16) 0.0151(16) -0.0023(13) -0.0042(14) 0.0063(14)
C11 0.062(3) 0.047(3) 0.053(3) -0.032(2) 0.010(3) -0.025(2)
C45 0.0252(18) 0.0232(16) 0.0198(17) -0.0018(13) 0.0070(13) -0.0122(14)
C9 0.038(2) 0.039(2) 0.0233(18) 0.0039(16) -0.0061(16) -0.0217(18)
C44 0.040(2) 0.0132(15) 0.0210(17) 0.0012(13) -0.0066(15) -0.0004(14)
C33 0.041(2) 0.0172(16) 0.0222(18) 0.0017(13) -0.0006(16) 0.0015(15)
C26 0.0127(14) 0.0226(16) 0.0160(15) -0.0002(12) 0.0021(12) -0.0017(12)
C47 0.039(2) 0.0245(18) 0.031(2) -0.0070(15) 0.0086(17) 0.0015(16)
C25 0.0150(14) 0.0156(14) 0.0117(14) -0.0023(11) -0.0022(11) 0.0003(11)
C32 0.040(2) 0.044(2) 0.025(2) -0.0140(18) -0.0148(17) 0.026(2)
C24 0.0265(18) 0.0207(16) 0.0221(17) -0.0014(13) -0.0065(14) 0.0024(14)
C6 0.0151(16) 0.037(2) 0.0276(19) 0.0042(15) -0.0066(14) -0.0022(14)
C8 0.060(3) 0.0225(19) 0.043(3) -0.0078(18) -0.015(2) -0.0061(19)
C20 0.032(2) 0.0212(17) 0.0264(19) -0.0112(14) -0.0013(15) 0.0001(15)
C31 0.0132(17) 0.063(3) 0.033(2) -0.021(2) 0.0036(15) -0.0069(17)
C46 0.0213(19) 0.030(2) 0.058(3) -0.0037(19) -0.0170(18) 0.0003(16)
C43 0.0182(17) 0.0333(19) 0.0239(18) -0.0079(15) -0.0083(13) 0.0025(14)
C34 0.029(2) 0.061(3) 0.0135(17) -0.0071(17) -0.0040(14) 0.0000(19)
Cl1A 0.0221(5) 0.0414(6) 0.0280(5) 0.0140(4) -0.0067(4) -0.0148(4)
Cl2A 0.0146(2) 0.0153(2) 0.0150(2) -0.00230(13) -0.00062(13) -0.00295(13)
N2A 0.0134(4) 0.0131(4) 0.0130(4) -0.00101(14) -0.00074(14) -0.00138(15)
N1A 0.0134(4) 0.0131(4) 0.0130(4) -0.00101(14) -0.00074(14) -0.00138(15)
Cl2B 0.0146(2) 0.0153(2) 0.0150(2) -0.00230(13) -0.00062(13) -0.00295(13)
Cl1B 0.037(3) 0.039(3) 0.040(3) -0.0006(10) -0.0032(10) -0.0053(11)
N2B 0.0134(4) 0.0131(4) 0.0130(4) -0.00101(14) -0.00074(14) -0.00138(15)
N1B 0.0134(4) 0.0131(4) 0.0130(4) -0.00101(14) -0.00074(14) -0.00138(15)

loop_
_atom_type_symbol
_atom_type_description
_atom_type_scat_dispersion_real
_atom_type_scat_dispersion_imag
_atom_type_scat_source
C C 0.0033 0.0016 'International Tables Vol C Tables 4.2.6.8 and 6.1.1.4'
H H 0.0000 0.0000 'International Tables Vol C Tables 4.2.6.8 and 6.1.1.4'
N N 0.0061 0.0033 'International Tables Vol C Tables 4.2.6.8 and 6.1.1.4'
Cl Cl 0.1484 0.1585 'International Tables Vol C Tables 4.2.6.8 and 6.1.1.4'
Ti Ti 0.2776 0.4457 'International Tables Vol C Tables 4.2.6.8 and 6.1.1.4'
Si Si 0.0817 0.0704 'International Tables Vol C Tables 4.2.6.8 and 6.1.1.4'

loop_
_geom_angle_atom_site_label_1
_geom_angle_atom_site_label_2
_geom_angle_atom_site_label_3
_geom_angle
N2B Ti2 Cl2B 86.9(6)
N2A Ti2 C38 81.17(13)
N2B Ti2 C38 129.6(6)
Cl2B Ti2 C38 82.40(15)
N2A Ti2 Cl2A 96.30(10)
C38 Ti2 Cl2A 128.71(8)
N2A Ti2 C25 89.17(12)
N2B Ti2 C25 78.5(6)
Cl2B Ti2 C25 86.35(15)
C38 Ti2 C25 148.63(11)
Cl2A Ti2 C25 81.81(8)
N2A Ti2 C37 75.22(12)
N2B Ti2 C37 94.8(6)
Cl2B Ti2 C37 78.27(16)
C38 Ti2 C37 34.84(10)
Cl2A Ti2 C37 94.65(8)
C25 Ti2 C37 163.58(11)
N2A Ti2 C29 123.96(13)
N2B Ti2 C29 83.5(6)
Cl2B Ti2 C29 121.10(16)
C38 Ti2 C29 142.64(12)
Cl2A Ti2 C29 79.72(9)
C25 Ti2 C29 34.79(10)
C37 Ti2 C29 160.29(11)
N2A Ti2 C26 76.69(13)
N2B Ti2 C26 108.8(6)
Cl2B Ti2 C26 72.98(16)
C38 Ti2 C26 114.53(11)
Cl2A Ti2 C26 114.53(8)
C25 Ti2 C26 34.15(11)
C37 Ti2 C26 141.27(11)
C29 Ti2 C26 56.21(11)
N2A Ti2 C27 100.38(14)
N2B Ti2 C27 134.8(6)
Cl2B Ti2 C27 96.76(17)
C38 Ti2 C27 95.38(11)
Cl2A Ti2 C27 134.81(9)
C25 Ti2 C27 56.96(11)
C37 Ti2 C27 130.14(11)
C29 Ti2 C27 56.16(12)
C26 Ti2 C27 33.63(11)
N2A Ti2 C39 114.43(13)
N2B Ti2 C39 135.3(6)
Cl2B Ti2 C39 115.17(15)
C38 Ti2 C39 33.90(11)
Cl2A Ti2 C39 126.45(8)
C25 Ti2 C39 137.43(11)
C37 Ti2 C39 56.58(11)
C29 Ti2 C39 111.94(11)
C26 Ti2 C39 114.61(11)
C27 Ti2 C39 83.22(11)
N2A Ti2 C40 131.38(13)
N2B Ti2 C40 103.1(6)
Cl2B Ti2 C40 134.08(16)
C38 Ti2 C40 56.54(10)
Cl2A Ti2 C40 93.26(8)
C25 Ti2 C40 139.43(11)
C37 Ti2 C40 56.51(10)
C29 Ti2 C40 104.64(11)
C26 Ti2 C40 139.40(11)
C27 Ti2 C40 105.91(12)
C39 Ti2 C40 33.58(11)
N1B Ti1 Cl1B 72.1(10)
N1A Ti1 C14 81.87(12)
N1B Ti1 C14 128.7(9)
Cl1B Ti1 C14 91.3(3)
N1A Ti1 Cl1A 96.73(10)
C14 Ti1 Cl1A 129.88(8)
N1A Ti1 C13 73.97(12)
N1B Ti1 C13 93.7(9)
Cl1B Ti1 C13 79.0(3)
C14 Ti1 C13 34.96(10)
Cl1A Ti1 C13 96.21(8)
N1A Ti1 C1 75.13(12)
N1B Ti1 C1 105.7(9)
Cl1B Ti1 C1 75.0(3)
C14 Ti1 C1 116.47(11)
Cl1A Ti1 C1 111.29(8)
C13 Ti1 C1 140.53(11)
N1A Ti1 C2 98.44(13)
N1B Ti1 C2 134.9(9)
Cl1B Ti1 C2 102.6(3)
C14 Ti1 C2 95.56(11)
Cl1A Ti1 C2 133.68(9)
C13 Ti1 C2 130.04(11)
C1 Ti1 C2 34.61(11)
N1A Ti1 C5 90.97(13)
N1B Ti1 C5 78.5(9)
Cl1B Ti1 C5 85.2(3)
C14 Ti1 C5 149.92(11)
Cl1A Ti1 C5 79.85(9)
C13 Ti1 C5 163.98(12)
C1 Ti1 C5 34.00(11)
C2 Ti1 C5 56.46(12)
N1A Ti1 C4 124.67(13)
N1B Ti1 C4 86.8(9)
Cl1B Ti1 C4 118.8(3)
C14 Ti1 C4 140.73(13)
Cl1A Ti1 C4 79.71(10)
C13 Ti1 C4 161.12(12)
C1 Ti1 C4 56.32(11)
C2 Ti1 C4 55.82(12)
C5 Ti1 C4 33.77(12)
N1A Ti1 C17 103.02(12)
N1B Ti1 C17 80.7(9)
Cl1B Ti1 C17 104.5(3)
C14 Ti1 C17 56.41(10)
Cl1A Ti1 C17 75.67(8)
C13 Ti1 C17 33.94(10)
C1 Ti1 C17 172.87(11)
C2 Ti1 C17 140.91(11)
C5 Ti1 C17 152.97(11)
C4 Ti1 C17 128.27(11)
N1A Ti1 C15 115.55(12)
N1B Ti1 C15 134.5(9)
Cl1B Ti1 C15 125.3(3)
C14 Ti1 C15 34.01(10)
Cl1A Ti1 C15 125.08(8)
C13 Ti1 C15 56.77(11)
C1 Ti1 C15 119.03(11)
C2 Ti1 C15 86.05(11)
C5 Ti1 C15 137.67(12)
C4 Ti1 C15 110.61(12)
C17 Ti1 C15 55.26(10)
C48 Si3 C47 107.23(19)
C48 Si3 C46 108.2(2)
C47 Si3 C46 108.6(2)
C48 Si3 C37 113.47(17)
C47 Si3 C37 105.68(17)
C46 Si3 C37 113.36(16)
C22 Si1 C23 107.21(18)
C22 Si1 C24 108.38(19)
C23 Si1 C24 109.14(17)
C22 Si1 C13 113.78(16)
C23 Si1 C13 113.98(15)
C24 Si1 C13 104.16(15)
C36 Si4 C35 110.22(17)
C36 Si4 C25 113.61(17)
C35 Si4 C25 111.86(16)
C36 Si4 C34 106.6(2)
C35 Si4 C34 107.37(19)
C25 Si4 C34 106.75(16)
C11 Si2 C10 109.4(3)
C11 Si2 C12 106.1(3)
C10 Si2 C12 105.6(3)
C11 Si2 C1 114.63(19)
C10 Si2 C1 105.75(19)
C12 Si2 C1 114.9(2)
C38 C39 C40 108.0(3)
C38 C39 C43 125.6(3)
C40 C39 C43 124.5(3)
C38 C39 Ti2 69.76(17)
C40 C39 Ti2 73.25(18)
C43 C39 Ti2 135.3(2)
C41 C40 C39 107.5(3)
C41 C40 C44 123.9(3)
C39 C40 C44 127.6(3)
C41 C40 Ti2 73.71(19)
C39 C40 Ti2 73.17(18)
C44 C40 Ti2 127.3(2)
C39 C38 C37 108.4(3)
C39 C38 C42 124.9(3)
C37 C38 C42 126.5(3)
C39 C38 Ti2 76.34(18)
C37 C38 Ti2 73.78(17)
C42 C38 Ti2 120.4(2)
C16 C17 C13 109.2(3)
C16 C17 C21 123.0(3)
C13 C17 C21 127.3(3)
C16 C17 Ti1 73.60(18)
C13 C17 Ti1 70.27(17)
C21 C17 Ti1 128.6(2)
C26 C27 C28 107.7(3)
C26 C27 C31 122.2(4)
C28 C27 C31 128.5(3)
C26 C27 Ti2 72.65(18)
C28 C27 Ti2 74.2(2)
C31 C27 Ti2 130.3(3)
C15 C14 C13 108.5(3)
C15 C14 C18 125.0(3)
C13 C14 C18 126.0(3)
C15 C14 Ti1 76.98(18)
C13 C14 Ti1 73.39(17)
C18 C14 Ti1 121.6(2)
C41 C37 C38 106.4(3)
C41 C37 Si3 124.4(2)
C38 C37 Si3 129.0(2)
C41 C37 Ti2 75.46(18)
C38 C37 Ti2 71.38(17)
Si3 C37 Ti2 122.71(15)
C28 C29 C25 108.5(3)
C28 C29 C33 123.3(3)
C25 C29 C33 127.7(3)
C28 C29 Ti2 75.02(19)
C25 C29 Ti2 71.78(17)
C33 C29 Ti2 125.7(2)
C17 C13 C14 106.7(3)
C17 C13 Si1 125.0(2)
C14 C13 Si1 128.2(2)
C17 C13 Ti1 75.79(18)
C14 C13 Ti1 71.65(17)
Si1 C13 Ti1 120.82(15)
C14 C15 C16 107.7(3)
C14 C15 C19 124.9(3)
C16 C15 C19 125.6(3)
C14 C15 Ti1 69.01(17)
C16 C15 Ti1 73.19(18)
C19 C15 Ti1 135.2(2)
C3 C4 C5 108.6(3)
C3 C4 C8 125.0(4)
C5 C4 C8 126.0(4)
C3 C4 Ti1 74.2(2)
C5 C4 Ti1 72.30(19)
C8 C4 Ti1 125.3(3)
C40 C41 C37 109.5(3)
C40 C41 C45 123.6(3)
C37 C41 C45 126.4(3)
C40 C41 Ti2 73.19(18)
C37 C41 Ti2 70.74(18)
C45 C41 Ti2 128.8(2)
C29 C28 C27 108.2(3)
C29 C28 C32 124.3(4)
C27 C28 C32 125.8(4)
C29 C28 Ti2 71.44(18)
C27 C28 Ti2 72.28(19)
C32 C28 Ti2 133.7(2)
C17 C16 C15 107.6(3)
C17 C16 C20 124.6(3)
C15 C16 C20 127.2(3)
C17 C16 Ti1 73.08(18)
C15 C16 Ti1 73.36(18)
C20 C16 Ti1 126.2(2)
C1 C5 C4 108.1(3)
C1 C5 C9 126.7(3)
C4 C5 C9 125.1(3)
C1 C5 Ti1 72.09(18)
C4 C5 Ti1 73.93(19)
C9 C5 Ti1 122.7(2)
C3 C2 C1 107.7(3)
C3 C2 C6 126.3(3)
C1 C2 C6 124.7(3)
C3 C2 Ti1 75.1(2)
C1 C2 Ti1 72.29(18)
C6 C2 Ti1 128.4(2)
C5 C1 C2 107.2(3)
C5 C1 Si2 124.1(3)
C2 C1 Si2 128.2(2)
C5 C1 Ti1 73.91(19)
C2 C1 Ti1 73.10(18)
Si2 C1 Ti1 125.37(16)
C4 C3 C2 108.4(3)
C4 C3 C7 123.7(4)
C2 C3 C7 126.5(4)
C4 C3 Ti1 72.9(2)
C2 C3 Ti1 71.20(19)
C7 C3 Ti1 132.3(3)
C27 C26 C25 109.5(3)
C27 C26 C30 122.7(3)
C25 C26 C30 127.6(3)
C27 C26 Ti2 73.72(19)
C25 C26 Ti2 71.80(18)
C30 C26 Ti2 123.5(3)
C26 C25 C29 106.1(3)
C26 C25 Si4 123.4(2)
C29 C25 Si4 129.8(3)
C26 C25 Ti2 74.04(19)
C29 C25 Ti2 73.43(18)
Si4 C25 Ti2 125.16(16)

loop_
_geom_bond_atom_site_label_1
_geom_bond_atom_site_label_2
_geom_bond_distance
Ti2 N2A 1.856(3)
Ti2 N2B 1.869(5)
Ti2 Cl2B 2.368(4)
Ti2 C38 2.381(3)
Ti2 Cl2A 2.3800(10)
Ti2 C25 2.408(3)
Ti2 C37 2.413(3)
Ti2 C29 2.430(3)
Ti2 C26 2.437(3)
Ti2 C27 2.451(3)
Ti2 C39 2.467(3)
Ti2 C40 2.468(3)
Ti1 N1A 1.864(3)
Ti1 N1B 1.868(5)
Ti1 Cl1B 2.362(4)
Ti1 C14 2.372(3)
Ti1 Cl1A 2.3724(11)
Ti1 C13 2.395(3)
Ti1 C1 2.414(3)
Ti1 C2 2.425(3)
Ti1 C5 2.438(3)
Ti1 C4 2.459(3)
Ti1 C17 2.467(3)
Ti1 C15 2.475(3)
Si3 C48 1.858(4)
Si3 C47 1.872(4)
Si3 C46 1.870(4)
Si3 C37 1.881(3)
Si1 C22 1.862(4)
Si1 C23 1.864(3)
Si1 C24 1.876(4)
Si1 C13 1.884(3)
Si4 C36 1.861(4)
Si4 C35 1.876(4)
Si4 C25 1.876(3)
Si4 C34 1.879(4)
Si2 C11 1.850(5)
Si2 C10 1.860(5)
Si2 C12 1.883(5)
Si2 C1 1.888(3)
C18 C14 1.510(4)
C39 C38 1.416(4)
C39 C40 1.425(5)
C39 C43 1.508(4)
C7 C3 1.511(5)
C40 C41 1.408(5)
C40 C44 1.506(4)
C38 C37 1.436(4)
C38 C42 1.500(4)
C17 C16 1.416(4)
C17 C13 1.421(4)
C17 C21 1.501(4)
C27 C26 1.414(5)
C27 C28 1.421(6)
C27 C31 1.506(5)
C14 C15 1.421(4)
C14 C13 1.432(4)
C37 C41 1.422(4)
C29 C28 1.416(5)
C29 C25 1.447(4)
C29 C33 1.497(5)
C15 C16 1.424(5)
C15 C19 1.502(4)
C4 C3 1.397(6)
C4 C5 1.423(5)
C4 C8 1.507(5)
C41 C45 1.494(4)
C28 C32 1.501(5)
C16 C20 1.490(5)
C5 C1 1.419(4)
C5 C9 1.491(5)
C30 C26 1.489(5)
C2 C3 1.421(5)
C2 C1 1.439(5)
C2 C6 1.509(5)
C26 C25 1.423(4)

loop_
_geom_torsion_atom_site_label_1
_geom_torsion_atom_site_label_2
_geom_torsion_atom_site_label_3
_geom_torsion_atom_site_label_4
_geom_torsion
C38 C39 C40 C41 -4.8(4)
C43 C39 C40 C41 159.8(3)
Ti2 C39 C40 C41 -66.3(2)
C38 C39 C40 C44 -174.0(3)
C43 C39 C40 C44 -9.4(5)
Ti2 C39 C40 C44 124.5(3)
C38 C39 C40 Ti2 61.5(2)
C43 C39 C40 Ti2 -133.9(3)
C40 C39 C38 C37 3.7(4)
C43 C39 C38 C37 -160.7(3)
Ti2 C39 C38 C37 67.4(2)
C40 C39 C38 C42 178.5(3)
C43 C39 C38 C42 14.1(5)
Ti2 C39 C38 C42 -117.7(3)
C40 C39 C38 Ti2 -63.7(2)
C43 C39 C38 Ti2 131.9(3)
C39 C38 C37 C41 -1.2(3)
C42 C38 C37 C41 -175.9(3)
Ti2 C38 C37 C41 68.0(2)
C39 C38 C37 Si3 173.4(2)
C42 C38 C37 Si3 -1.3(5)
Ti2 C38 C37 Si3 -117.4(3)
C39 C38 C37 Ti2 -69.1(2)
C42 C38 C37 Ti2 116.1(3)
C48 Si3 C37 C41 -178.7(3)
C47 Si3 C37 C41 64.1(3)
C46 Si3 C37 C41 -54.7(3)
C48 Si3 C37 C38 7.6(3)
C47 Si3 C37 C38 -109.6(3)
C46 Si3 C37 C38 131.6(3)
C48 Si3 C37 Ti2 -84.2(2)
C47 Si3 C37 Ti2 158.56(19)
C46 Si3 C37 Ti2 39.7(3)
C16 C17 C13 C14 1.8(4)
C21 C17 C13 C14 -170.4(3)
Ti1 C17 C13 C14 65.5(2)
C16 C17 C13 Si1 178.4(2)
C21 C17 C13 Si1 6.2(5)
Ti1 C17 C13 Si1 -117.9(2)
C16 C17 C13 Ti1 -63.7(2)
C21 C17 C13 Ti1 124.1(3)
C15 C14 C13 C17 1.3(3)
C18 C14 C13 C17 174.3(3)
Ti1 C14 C13 C17 -68.3(2)
C15 C14 C13 Si1 -175.2(2)
C18 C14 C13 Si1 -2.2(5)
Ti1 C14 C13 Si1 115.2(3)
C15 C14 C13 Ti1 69.6(2)
C18 C14 C13 Ti1 -117.4(3)
C22 Si1 C13 C17 47.5(3)
C23 Si1 C13 C17 170.8(3)
C24 Si1 C13 C17 -70.3(3)
C22 Si1 C13 C14 -136.7(3)
C23 Si1 C13 C14 -13.3(3)
C24 Si1 C13 C14 105.5(3)
C22 Si1 C13 Ti1 -46.5(2)
C23 Si1 C13 Ti1 76.9(2)
C24 Si1 C13 Ti1 -164.28(17)
C13 C14 C15 C16 -3.8(4)
C18 C14 C15 C16 -176.9(3)
Ti1 C14 C15 C16 63.4(2)
C13 C14 C15 C19 161.5(3)
C18 C14 C15 C19 -11.5(5)
Ti1 C14 C15 C19 -131.2(3)
C13 C14 C15 Ti1 -67.2(2)
C18 C14 C15 Ti1 119.7(3)
C39 C40 C41 C37 4.1(4)
C44 C40 C41 C37 173.8(3)
Ti2 C40 C41 C37 -61.8(2)
C39 C40 C41 C45 -168.3(3)
C44 C40 C41 C45 1.4(5)
Ti2 C40 C41 C45 125.8(3)
C39 C40 C41 Ti2 65.9(2)
C44 C40 C41 Ti2 -124.4(3)
C38 C37 C41 C40 -1.8(4)
Si3 C37 C41 C40 -176.7(2)
Ti2 C37 C41 C40 63.3(2)
C38 C37 C41 C45 170.3(3)
Si3 C37 C41 C45 -4.6(5)
Ti2 C37 C41 C45 -124.5(3)
C38 C37 C41 Ti2 -65.2(2)
Si3 C37 C41 Ti2 119.9(2)
C25 C29 C28 C27 1.1(4)
C33 C29 C28 C27 173.5(3)
Ti2 C29 C28 C27 -63.4(2)
C25 C29 C28 C32 -164.7(3)
C33 C29 C28 C32 7.7(5)
Ti2 C29 C28 C32 130.8(3)
C25 C29 C28 Ti2 64.5(2)
C33 C29 C28 Ti2 -123.1(3)
C26 C27 C28 C29 -2.6(4)
C31 C27 C28 C29 -167.8(3)
Ti2 C27 C28 C29 62.8(2)
C26 C27 C28 C32 162.9(3)
C31 C27 C28 C32 -2.2(6)
Ti2 C27 C28 C32 -131.6(4)
C26 C27 C28 Ti2 -65.4(2)
C31 C27 C28 Ti2 129.4(4)
C13 C17 C16 C15 -4.1(4)
C21 C17 C16 C15 168.5(3)
Ti1 C17 C16 C15 -65.8(2)
C13 C17 C16 C20 -175.7(3)
C21 C17 C16 C20 -3.1(5)
Ti1 C17 C16 C20 122.7(3)
C13 C17 C16 Ti1 61.6(2)
C21 C17 C16 Ti1 -125.8(3)
C14 C15 C16 C17 4.9(4)
C19 C15 C16 C17 -160.4(3)
Ti1 C15 C16 C17 65.6(2)
C14 C15 C16 C20 176.1(3)
C19 C15 C16 C20 10.9(6)
Ti1 C15 C16 C20 -123.2(4)
C14 C15 C16 Ti1 -60.7(2)
C19 C15 C16 Ti1 134.1(3)
C3 C4 C5 C1 1.4(4)
C8 C4 C5 C1 174.4(4)
Ti1 C4 C5 C1 -64.5(2)
C3 C4 C5 C9 -175.1(3)
C8 C4 C5 C9 -2.1(6)
Ti1 C4 C5 C9 119.0(3)
C3 C4 C5 Ti1 65.9(2)
C8 C4 C5 Ti1 -121.1(4)
C4 C5 C1 C2 -0.4(4)
C9 C5 C1 C2 176.0(3)
Ti1 C5 C1 C2 -66.1(2)
C4 C5 C1 Si2 -172.2(2)
C9 C5 C1 Si2 4.3(5)
Ti1 C5 C1 Si2 122.2(2)
C4 C5 C1 Ti1 65.7(2)
C9 C5 C1 Ti1 -117.9(4)
C3 C2 C1 C5 -0.8(4)
C6 C2 C1 C5 -168.5(3)
Ti1 C2 C1 C5 66.6(2)
C3 C2 C1 Si2 170.6(2)
C6 C2 C1 Si2 2.9(5)
Ti1 C2 C1 Si2 -122.0(3)
C3 C2 C1 Ti1 -67.4(2)
C6 C2 C1 Ti1 124.9(3)
C11 Si2 C1 C5 -169.3(3)
C10 Si2 C1 C5 70.1(4)
C12 Si2 C1 C5 -46.0(4)
C11 Si2 C1 C2 20.7(4)
C10 Si2 C1 C2 -99.9(4)
C12 Si2 C1 C2 144.0(3)
C11 Si2 C1 Ti1 -75.3(3)
C10 Si2 C1 Ti1 164.1(3)
C12 Si2 C1 Ti1 48.0(3)
C5 C4 C3 C2 -1.9(4)
C8 C4 C3 C2 -175.0(3)
Ti1 C4 C3 C2 62.7(2)
C5 C4 C3 C7 165.5(3)
C8 C4 C3 C7 -7.5(6)
Ti1 C4 C3 C7 -129.8(3)
C5 C4 C3 Ti1 -64.6(2)
C8 C4 C3 Ti1 122.3(4)
C1 C2 C3 C4 1.6(4)
C6 C2 C3 C4 169.1(3)
Ti1 C2 C3 C4 -63.8(2)
C1 C2 C3 C7 -165.3(3)
C6 C2 C3 C7 2.1(6)
Ti1 C2 C3 C7 129.2(4)
C1 C2 C3 Ti1 65.5(2)
C6 C2 C3 Ti1 -127.1(3)
C28 C27 C26 C25 3.2(4)
C31 C27 C26 C25 169.5(3)
Ti2 C27 C26 C25 -63.3(2)
C28 C27 C26 C30 -173.8(3)
C31 C27 C26 C30 -7.5(5)
Ti2 C27 C26 C30 119.7(3)
C28 C27 C26 Ti2 66.5(2)
C31 C27 C26 Ti2 -127.2(4)
C27 C26 C25 C29 -2.4(4)
C30 C26 C25 C29 174.4(3)
Ti2 C26 C25 C29 -67.0(2)
C27 C26 C25 Si4 -173.5(2)
C30 C26 C25 Si4 3.3(5)
Ti2 C26 C25 Si4 121.9(2)
C27 C26 C25 Ti2 64.6(2)
C30 C26 C25 Ti2 -118.6(4)
C28 C29 C25 C26 0.8(4)
C33 C29 C25 C26 -171.1(3)
Ti2 C29 C25 C26 67.4(2)
C28 C29 C25 Si4 171.1(2)
C33 C29 C25 Si4 -0.8(5)
Ti2 C29 C25 Si4 -122.3(3)
C28 C29 C25 Ti2 -66.6(2)
C33 C29 C25 Ti2 121.5(3)
C36 Si4 C25 C26 174.9(3)
C35 Si4 C25 C26 -59.5(3)
C34 Si4 C25 C26 57.7(3)
C36 Si4 C25 C29 6.1(4)
C35 Si4 C25 C29 131.7(3)
C34 Si4 C25 C29 -111.2(3)
C36 Si4 C25 Ti2 -91.6(2)
C35 Si4 C25 Ti2 34.0(2)
C34 Si4 C25 Ti2 151.2(2)
